data_1544304
loop_
_publ_author_name
'Bajpai, Alankriti'
'Scott, Hayley S.'
'Pham, Tony'
'Chen, Kai-Jie'
'Space, Brian'
'Lusi, Matteo'
'Perry, Miranda L.'
'Zaworotko, Michael J.'

_publ_section_title
;
 Towards an understanding of the propensity for crystalline hydrate
 formation by molecular compounds
;
_journal_issue 6
_journal_name_full IUCrJ
_journal_page_first
;
;
_journal_paper_doi 10.1107/S2052252516015633
_journal_volume 3
_journal_year 2016
_chemical_formula_sum 'C18 H22 N4 O4'
_chemical_formula_weight 358.39
_chemical_name_systematic
;
 ?
;
_space_group_crystal_system triclinic
_space_group_IT_number 2
_space_group_name_Hall '-P 1'
_space_group_name_H-M_alt 'P -1'
_symmetry_space_group_name_Hall '-P 1'
_symmetry_space_group_name_H-M 'P -1'
_atom_sites_solution_hydrogens mixed
_audit_creation_method SHELXL-2014
_cell_angle_alpha 102.627(3)
_cell_angle_beta 95.961(3)
_cell_angle_gamma 114.174(3)
_cell_formula_units_Z 1
_cell_length_a 7.7923(9)
_cell_length_b 7.9651(9)
_cell_length_c 8.4455(10)
_cell_measurement_reflns_used 2328
_cell_measurement_temperature 273(2)
_cell_measurement_theta_max 27.66
_cell_measurement_theta_min 2.93
_cell_volume 455.51(9)
_computing_cell_refinement 'Bruker SAINT'
_computing_data_collection 'Bruker APEX2'
_computing_data_reduction 'Bruker SAINT'
_computing_molecular_graphics 'Bruker SHELXTL'
_computing_structure_refinement 'SHELXL-2014 (Sheldrick, 2014)'
_computing_structure_solution 'SHELXS-97 (Sheldrick 2008)'
_diffrn_ambient_temperature 273(2)
_diffrn_measured_fraction_theta_full 0.997
_diffrn_measured_fraction_theta_max 0.987
_diffrn_measurement_device_type 'Bruker APEX-II CCD'
_diffrn_measurement_method '\f and \w scans'
_diffrn_radiation_type MoK\a
_diffrn_radiation_wavelength 0.71073
_diffrn_reflns_av_R_equivalents 0.0422
_diffrn_reflns_av_unetI/netI 0.0789
_diffrn_reflns_Laue_measured_fraction_full 0.997
_diffrn_reflns_Laue_measured_fraction_max 0.987
_diffrn_reflns_limit_h_max 9
_diffrn_reflns_limit_h_min -10
_diffrn_reflns_limit_k_max 10
_diffrn_reflns_limit_k_min -10
_diffrn_reflns_limit_l_max 10
_diffrn_reflns_limit_l_min -10
_diffrn_reflns_number 6294
_diffrn_reflns_point_group_measured_fraction_full 0.997
_diffrn_reflns_point_group_measured_fraction_max 0.987
_diffrn_reflns_theta_full 25.242
_diffrn_reflns_theta_max 27.815
_diffrn_reflns_theta_min 2.927
_exptl_absorpt_coefficient_mu 0.094
_exptl_absorpt_correction_T_max 0.7456
_exptl_absorpt_correction_T_min 0.6938
_exptl_absorpt_correction_type multi-scan
_exptl_absorpt_process_details SADABS
_exptl_crystal_colour Yellow
_exptl_crystal_density_diffrn 1.307
_exptl_crystal_description Plate
_exptl_crystal_F_000 190
_exptl_crystal_size_max 0.050
_exptl_crystal_size_mid 0.050
_exptl_crystal_size_min 0.050
_refine_diff_density_max 0.217
_refine_diff_density_min -0.348
_refine_diff_density_rms 0.054
_refine_ls_extinction_coef 0.020(5)
_refine_ls_extinction_expression Fc^*^=kFc[1+0.001xFc^2^\l^3^/sin(2\q)]^-1/4^
_refine_ls_extinction_method SHELXL
_refine_ls_goodness_of_fit_ref 1.134
_refine_ls_hydrogen_treatment mixed
_refine_ls_matrix_type full
_refine_ls_number_parameters 135
_refine_ls_number_reflns 2134
_refine_ls_number_restraints 0
_refine_ls_restrained_S_all 1.134
_refine_ls_R_factor_all 0.1665
_refine_ls_R_factor_gt 0.1018
_refine_ls_shift/su_max 0.000
_refine_ls_shift/su_mean 0.000
_refine_ls_structure_factor_coef Fsqd
_refine_ls_weighting_details 'w=1/[\s^2^(Fo^2^)+(0.0288P)^2^+0.6837P] where P=(Fo^2^+2Fc^2^)/3'
_refine_ls_weighting_scheme calc
_refine_ls_wR_factor_gt 0.1549
_refine_ls_wR_factor_ref 0.1736
_reflns_Friedel_coverage 0.000
_reflns_number_gt 1325
_reflns_number_total 2134
_reflns_threshold_expression 'I > 2\s(I)'
_cod_data_source_file lc5070.cif
_cod_data_source_block 7.4H2O
_cod_database_code 1544304
_shelx_space_group_comment
;
The symmetry employed for this shelxl refinement is uniquely defined
by the following loop, which should always be used as a source of
symmetry information in preference to the above space-group names.
They are only intended as comments.
;
_shelx_estimated_absorpt_t_min 0.995
_shelx_estimated_absorpt_t_max 0.995
_shelxl_version_number 2014-3

loop_
_space_group_symop_operation_xyz
'x, y, z'
'-x, -y, -z'

loop_
_atom_site_label
_atom_site_type_symbol
_atom_site_fract_x
_atom_site_fract_y
_atom_site_fract_z
_atom_site_U_iso_or_equiv
_atom_site_adp_type
_atom_site_occupancy
_atom_site_site_symmetry_order
_atom_site_calc_flag
_atom_site_refinement_flags_posn
_atom_site_refinement_flags_adp
OA O -0.1255(4) 0.4352(4) 0.2532(4) 0.0519(8) Uani 1 1 d . .
HA1 H -0.235(6) 0.365(5) 0.199(5) 0.036(11) Uiso 1 1 d . .
HA2 H -0.087(9) 0.378(9) 0.299(8) 0.12(3) Uiso 1 1 d . .
N1 N -0.4852(4) 0.7405(4) -0.0643(4) 0.0419(8) Uani 1 1 d . .
OB O 0.1299(5) 0.3445(5) 0.4417(5) 0.0563(9) Uani 1 1 d . .
HB1 H 0.127(6) 0.246(7) 0.422(6) 0.064(17) Uiso 1 1 d . .
HB2 H 0.124(10) 0.394(10) 0.537(9) 0.15(3) Uiso 1 1 d . .
C2 C -0.4017(5) 0.8675(5) 0.0844(5) 0.0429(10) Uani 1 1 d . .
H2 H -0.4672 0.9337 0.1308 0.052 Uiso 1 1 calc R U
C3 C -0.2259(5) 0.9077(5) 0.1742(4) 0.0384(9) Uani 1 1 d . .
H3 H -0.1747 0.9980 0.2783 0.046 Uiso 1 1 calc R U
C4 C -0.1255(5) 0.8105(5) 0.1061(4) 0.0310(8) Uani 1 1 d . .
C5 C -0.2100(5) 0.6781(5) -0.0483(4) 0.0392(9) Uani 1 1 d . .
H5 H -0.1481 0.6097 -0.0982 0.047 Uiso 1 1 calc R U
C6 C -0.3874(5) 0.6490(5) -0.1272(4) 0.0448(10) Uani 1 1 d . .
H6 H -0.4427 0.5594 -0.2314 0.054 Uiso 1 1 calc R U
C7 C 0.0638(5) 0.8437(5) 0.1951(4) 0.0342(8) Uani 1 1 d . .
H7A H 0.1164 0.7627 0.1511 0.041 Uiso 1 1 calc R U
N8 N 0.1581(4) 0.9766(4) 0.3281(3) 0.0320(7) Uani 1 1 d . .
C9 C 0.3308(4) 0.9843(5) 0.4115(4) 0.0277(8) Uani 1 1 d . .
C10 C 0.4865(5) 1.1628(5) 0.4824(4) 0.0324(8) Uani 1 1 d . .
H10 H 0.4775 1.2730 0.4721 0.039 Uiso 1 1 calc R U
C11 C 0.3450(4) 0.8225(5) 0.4317(4) 0.0311(8) Uani 1 1 d . .
H11 H 0.2398 0.7024 0.3869 0.037 Uiso 1 1 calc R U

loop_
_atom_site_aniso_label
_atom_site_aniso_U_11
_atom_site_aniso_U_22
_atom_site_aniso_U_33
_atom_site_aniso_U_23
_atom_site_aniso_U_13
_atom_site_aniso_U_12
OA 0.0306(17) 0.0500(18) 0.061(2) 0.0083(15) -0.0076(14) 0.0126(15)
N1 0.0301(17) 0.0496(19) 0.0427(19) 0.0128(15) -0.0030(14) 0.0175(15)
OB 0.067(2) 0.0436(19) 0.064(2) 0.0076(16) 0.0088(16) 0.0348(17)
C2 0.036(2) 0.050(2) 0.045(2) 0.0096(18) 0.0073(17) 0.0240(18)
C3 0.032(2) 0.040(2) 0.036(2) 0.0018(16) 0.0003(15) 0.0169(17)
C4 0.0302(19) 0.0317(19) 0.0323(19) 0.0148(15) 0.0060(15) 0.0123(15)
C5 0.046(2) 0.043(2) 0.032(2) 0.0060(17) 0.0061(17) 0.0263(19)
C6 0.047(2) 0.047(2) 0.031(2) 0.0036(17) -0.0063(17) 0.020(2)
C7 0.032(2) 0.035(2) 0.041(2) 0.0112(17) 0.0084(16) 0.0194(16)
N8 0.0252(15) 0.0320(16) 0.0356(16) 0.0069(13) 0.0005(12) 0.0126(13)
C9 0.0225(17) 0.0329(19) 0.0266(18) 0.0074(14) 0.0033(13) 0.0124(15)
C10 0.035(2) 0.0286(19) 0.038(2) 0.0121(15) 0.0024(15) 0.0180(16)
C11 0.0246(18) 0.0240(17) 0.0354(19) 0.0054(14) -0.0018(14) 0.0054(14)

loop_
_atom_type_symbol
_atom_type_description
_atom_type_scat_dispersion_real
_atom_type_scat_dispersion_imag
_atom_type_scat_source
C C 0.0033 0.0016 'International Tables Vol C Tables 4.2.6.8 and 6.1.1.4'
H H 0.0000 0.0000 'International Tables Vol C Tables 4.2.6.8 and 6.1.1.4'
N N 0.0061 0.0033 'International Tables Vol C Tables 4.2.6.8 and 6.1.1.4'
O O 0.0106 0.0060 'International Tables Vol C Tables 4.2.6.8 and 6.1.1.4'

loop_
_geom_angle_atom_site_label_1
_geom_angle_atom_site_label_2
_geom_angle_atom_site_label_3
_geom_angle
_geom_angle_site_symmetry_1
C2 N1 C6 116.1(3) .
N1 C2 C3 124.6(3) .
C2 C3 C4 118.5(3) .
C5 C4 C3 117.7(3) .
C5 C4 C7 120.2(3) .
C3 C4 C7 122.0(3) .
C6 C5 C4 118.8(3) .
N1 C6 C5 124.3(3) .
N8 C7 C4 123.2(3) .
C7 N8 C9 118.3(3) .
C11 C9 C10 119.2(3) .
C11 C9 N8 122.6(3) .
C10 C9 N8 118.1(3) .
C11 C10 C9 120.1(3) 2_676
C10 C11 C9 120.7(3) 2_676

loop_
_geom_bond_atom_site_label_1
_geom_bond_atom_site_label_2
_geom_bond_distance
_geom_bond_site_symmetry_2
N1 C2 1.326(4) .
N1 C6 1.327(5) .
C2 C3 1.368(5) .
C3 C4 1.392(5) .
C4 C5 1.378(5) .
C4 C7 1.474(4) .
C5 C6 1.374(5) .
C7 N8 1.262(4) .
N8 C9 1.424(4) .
C9 C11 1.383(4) .
C9 C10 1.384(4) .
C10 C11 1.380(4) 2_676
C11 C10 1.380(4) 2_676
